data_1501777
loop_
_publ_author_name
'Liu, Jianzhao'
'Lam, Jacky W. Y.'
'Jim, Cathy K. W.'
'Ng, Jason C. Y.'
'Shi, Jianbing'
'Su, Huimin'
'Yeung, Kwok Fai'
'Hong, Yuning'
'Faisal, Mahtab'
'Yu, Yong'
'Wong, Kam Sing'
'Tang, Ben Zhong'

_publ_section_title
;
 Thiol&#x2212;Yne Click Polymerization: Regio- and Stereoselective
 Synthesis of Sulfur-Rich Acetylenic Polymers with Controllable Chain
 Conformations and Tunable Optical Properties
;
_journal_issue 1
_journal_name_full Macromolecules
_journal_page_first 68
_journal_paper_doi 10.1021/ma1023473
_journal_volume 44
_journal_year 2011
_chemical_formula_sum 'C18 H16 Si'
_chemical_formula_weight 260.40
_chemical_name_systematic
; 
 ? 
;
_space_group_IT_number 14
_symmetry_cell_setting monoclinic
_symmetry_space_group_name_Hall '-P 2ybc'
_symmetry_space_group_name_H-M 'P 1 21/c 1'
_atom_sites_solution_hydrogens geom
_atom_sites_solution_primary direct
_atom_sites_solution_secondary difmap
_audit_creation_method SHELXL-97
_cell_angle_alpha 90.00
_cell_angle_beta 98.365(8)
_cell_angle_gamma 90.00
_cell_formula_units_Z 4
_cell_length_a 13.613(8)
_cell_length_b 18.074(12)
_cell_length_c 6.101(4)
_cell_measurement_reflns_used 263
_cell_measurement_temperature 100(2)
_cell_measurement_theta_max 24.37
_cell_measurement_theta_min 3.56
_cell_volume 1485.1(16)
_computing_structure_refinement 'SHELXL-97 (Sheldrick, 1997)'
_computing_structure_solution 'SHELXS-97 (Sheldrick, 1990)'
_diffrn_ambient_temperature 100(2)
_diffrn_measured_fraction_theta_full 0.973
_diffrn_measured_fraction_theta_max 0.969
_diffrn_radiation_monochromator graphite
_diffrn_radiation_source 'fine-focus sealed tube'
_diffrn_radiation_type MoK\a
_diffrn_radiation_wavelength 0.71073
_diffrn_reflns_av_R_equivalents 0.0456
_diffrn_reflns_av_sigmaI/netI 0.0600
_diffrn_reflns_limit_h_max 17
_diffrn_reflns_limit_h_min -12
_diffrn_reflns_limit_k_max 21
_diffrn_reflns_limit_k_min -23
_diffrn_reflns_limit_l_max 7
_diffrn_reflns_limit_l_min -7
_diffrn_reflns_number 8036
_diffrn_reflns_theta_full 25.00
_diffrn_reflns_theta_max 26.99
_diffrn_reflns_theta_min 1.51
_exptl_absorpt_coefficient_mu 0.142
_exptl_absorpt_correction_T_max 1.00
_exptl_absorpt_correction_T_min 0.89
_exptl_absorpt_correction_type multi-scan
_exptl_absorpt_process_details SADABS
_exptl_crystal_colour colorless
_exptl_crystal_density_diffrn 1.165
_exptl_crystal_density_method 'not measured'
_exptl_crystal_description bar
_exptl_crystal_F_000 552
_exptl_crystal_size_max 0.40
_exptl_crystal_size_mid 0.20
_exptl_crystal_size_min 0.10
_refine_diff_density_max 0.448
_refine_diff_density_min -0.175
_refine_diff_density_rms 0.053
_refine_ls_extinction_method none
_refine_ls_goodness_of_fit_ref 1.025
_refine_ls_hydrogen_treatment constr
_refine_ls_matrix_type full
_refine_ls_number_parameters 174
_refine_ls_number_reflns 3137
_refine_ls_number_restraints 0
_refine_ls_restrained_S_all 1.025
_refine_ls_R_factor_all 0.0649
_refine_ls_R_factor_gt 0.0465
_refine_ls_shift/su_max 0.000
_refine_ls_shift/su_mean 0.000
_refine_ls_structure_factor_coef Fsqd
_refine_ls_weighting_details 'calc w=1/[\s^2^(Fo^2^)+(0.0500P)^2^+0.0000P] where P=(Fo^2^+2Fc^2^)/3'
_refine_ls_weighting_scheme calc
_refine_ls_wR_factor_gt 0.1011
_refine_ls_wR_factor_ref 0.1071
_reflns_number_gt 2434
_reflns_number_total 3137
_reflns_threshold_expression >2sigma(I)
_cod_data_source_file ma1023473_si_002.cif
_cod_data_source_block jian8
_cod_depositor_comments
;
The following automatic conversions were performed:

'_symmetry_cell_setting' value 'Monoclinic' changed to 'monoclinic'
according to /home/saulius/struct/CIF-dictionaries/cif_core.dic
dictionary named 'cif_core.dic' version 2.4.1 from 2010-06-29.

Automatic conversion script
Id: cif_fix_values 1715 2011-07-08 13:25:40Z adriana 
;
_cod_original_sg_symbol_H-M P2(1)/c
_cod_database_code 1501777

loop_
_symmetry_equiv_pos_as_xyz
'x, y, z'
'-x, y+1/2, -z+1/2'
'-x, -y, -z'
'x, -y-1/2, z-1/2'

loop_
_atom_site_label
_atom_site_type_symbol
_atom_site_fract_x
_atom_site_fract_y
_atom_site_fract_z
_atom_site_U_iso_or_equiv
_atom_site_adp_type
_atom_site_occupancy
_atom_site_symmetry_multiplicity
_atom_site_calc_flag
_atom_site_refinement_flags
Si1 Si 0.20587(3) 0.39991(3) 0.09852(7) 0.01973(14) Uani 1 1 d .
C1 C 0.31649(12) 0.39720(9) 0.3248(3) 0.0211(4) Uani 1 1 d .
C2 C 0.34057(12) 0.45527(9) 0.4745(3) 0.0237(4) Uani 1 1 d .
H2A H 0.3038 0.5000 0.4539 0.028 Uiso 1 1 calc R
C3 C 0.41646(12) 0.44966(10) 0.6521(3) 0.0245(4) Uani 1 1 d .
H3A H 0.4308 0.4902 0.7508 0.029 Uiso 1 1 calc R
C4 C 0.47191(12) 0.38438(9) 0.6859(3) 0.0223(4) Uani 1 1 d .
C5 C 0.45195(12) 0.32683(9) 0.5338(3) 0.0233(4) Uani 1 1 d .
H5A H 0.4907 0.2829 0.5511 0.028 Uiso 1 1 calc R
C6 C 0.37570(12) 0.33333(9) 0.3573(3) 0.0232(4) Uani 1 1 d .
H6A H 0.3632 0.2935 0.2555 0.028 Uiso 1 1 calc R
C7 C 0.54656(12) 0.37512(10) 0.8769(3) 0.0248(4) Uani 1 1 d .
C8 C 0.60760(13) 0.36508(11) 1.0343(3) 0.0306(4) Uani 1 1 d .
H8 H 0.6564 0.3571 1.1601 0.037 Uiso 1 1 calc R
C10 C 0.22014(13) 0.32738(9) -0.1113(3) 0.0249(4) Uani 1 1 d .
H10A H 0.2802 0.3372 -0.1778 0.037 Uiso 1 1 calc R
H10B H 0.1621 0.3280 -0.2270 0.037 Uiso 1 1 calc R
H10C H 0.2257 0.2788 -0.0395 0.037 Uiso 1 1 calc R
C11 C 0.09017(12) 0.37973(9) 0.2240(3) 0.0208(4) Uani 1 1 d .
C12 C 0.01391(13) 0.33473(10) 0.1202(3) 0.0265(4) Uani 1 1 d .
H12A H 0.0224 0.3107 -0.0142 0.032 Uiso 1 1 calc R
C13 C -0.07353(13) 0.32400(9) 0.2064(3) 0.0261(4) Uani 1 1 d .
H13A H -0.1244 0.2936 0.1304 0.031 Uiso 1 1 calc R
C14 C -0.08661(12) 0.35797(9) 0.4053(3) 0.0212(4) Uani 1 1 d .
C15 C -0.01134(13) 0.40276(10) 0.5125(3) 0.0257(4) Uani 1 1 d .
H15A H -0.0193 0.4262 0.6481 0.031 Uiso 1 1 calc R
C16 C 0.07511(12) 0.41321(10) 0.4218(3) 0.0243(4) Uani 1 1 d .
H16A H 0.1256 0.4441 0.4969 0.029 Uiso 1 1 calc R
C17 C -0.17693(12) 0.34790(9) 0.4987(3) 0.0239(4) Uani 1 1 d .
C18 C -0.24937(13) 0.33994(10) 0.5830(3) 0.0294(4) Uani 1 1 d .
H18 H -0.3074 0.3336 0.6505 0.035 Uiso 1 1 calc R
C20 C 0.19223(13) 0.49518(9) -0.0211(3) 0.0247(4) Uani 1 1 d .
H20A H 0.2486 0.5060 -0.0993 0.037 Uiso 1 1 calc R
H20B H 0.1906 0.5312 0.0983 0.037 Uiso 1 1 calc R
H20C H 0.1303 0.4983 -0.1252 0.037 Uiso 1 1 calc R

loop_
_atom_site_aniso_label
_atom_site_aniso_U_11
_atom_site_aniso_U_22
_atom_site_aniso_U_33
_atom_site_aniso_U_23
_atom_site_aniso_U_13
_atom_site_aniso_U_12
Si1 0.0176(3) 0.0209(3) 0.0212(3) -0.00028(19) 0.00471(18) -0.00025(17)
C1 0.0180(8) 0.0220(9) 0.0247(9) -0.0003(7) 0.0080(7) -0.0038(6)
C2 0.0176(9) 0.0228(9) 0.0310(9) 0.0008(8) 0.0047(7) 0.0011(7)
C3 0.0198(9) 0.0259(9) 0.0284(9) -0.0051(8) 0.0059(7) -0.0038(7)
C4 0.0125(8) 0.0289(10) 0.0261(9) 0.0024(8) 0.0049(7) -0.0026(6)
C5 0.0174(9) 0.0237(9) 0.0299(9) 0.0018(8) 0.0068(7) 0.0008(6)
C6 0.0196(9) 0.0234(9) 0.0274(9) -0.0022(8) 0.0065(7) -0.0021(7)
C7 0.0168(9) 0.0284(10) 0.0302(10) -0.0005(8) 0.0067(8) -0.0019(7)
C8 0.0228(10) 0.0346(11) 0.0337(10) -0.0001(9) 0.0015(8) -0.0007(7)
C10 0.0242(9) 0.0253(10) 0.0262(9) -0.0007(8) 0.0067(7) 0.0009(7)
C11 0.0206(9) 0.0204(9) 0.0217(9) 0.0030(7) 0.0039(7) 0.0014(6)
C12 0.0245(9) 0.0272(10) 0.0285(10) -0.0064(8) 0.0061(7) -0.0017(7)
C13 0.0231(9) 0.0231(9) 0.0325(10) -0.0036(8) 0.0050(8) -0.0041(7)
C14 0.0165(8) 0.0219(9) 0.0253(9) 0.0057(7) 0.0031(7) 0.0038(6)
C15 0.0222(9) 0.0339(10) 0.0212(9) -0.0018(8) 0.0036(7) 0.0006(7)
C16 0.0181(9) 0.0304(10) 0.0236(9) -0.0029(8) 0.0008(7) -0.0036(7)
C17 0.0218(9) 0.0210(9) 0.0285(9) 0.0016(8) 0.0022(7) 0.0016(7)
C18 0.0219(9) 0.0320(10) 0.0353(10) 0.0025(9) 0.0079(8) 0.0023(8)
C20 0.0279(10) 0.0232(9) 0.0232(9) 0.0004(8) 0.0048(7) 0.0000(7)

loop_
_atom_type_symbol
_atom_type_description
_atom_type_scat_dispersion_real
_atom_type_scat_dispersion_imag
_atom_type_scat_source
C C 0.0033 0.0016 'International Tables Vol C Tables 4.2.6.8 and 6.1.1.4'
H H 0.0000 0.0000 'International Tables Vol C Tables 4.2.6.8 and 6.1.1.4'
Si Si 0.0817 0.0704 'International Tables Vol C Tables 4.2.6.8 and 6.1.1.4'

loop_
_geom_angle_atom_site_label_1
_geom_angle_atom_site_label_2
_geom_angle_atom_site_label_3
_geom_angle
C10 Si1 C20 113.24(9)
C10 Si1 C11 108.66(8)
C20 Si1 C11 107.19(8)
C10 Si1 C1 109.40(8)
C20 Si1 C1 109.42(8)
C11 Si1 C1 108.83(8)
C2 C1 C6 116.69(16)
C2 C1 Si1 122.94(13)
C6 C1 Si1 120.27(13)
C3 C2 C1 122.15(16)
C2 C3 C4 120.06(16)
C5 C4 C3 118.83(16)
C5 C4 C7 119.87(16)
C3 C4 C7 121.27(16)
C6 C5 C4 120.31(16)
C5 C6 C1 121.86(16)
C8 C7 C4 177.9(2)
C16 C11 C12 116.93(16)
C16 C11 Si1 120.36(13)
C12 C11 Si1 122.62(13)
C13 C12 C11 122.27(16)
C12 C13 C14 119.66(16)
C15 C14 C13 119.10(16)
C15 C14 C17 120.01(15)
C13 C14 C17 120.88(16)
C16 C15 C14 120.15(16)
C15 C16 C11 121.88(16)
C18 C17 C14 177.64(19)

loop_
_geom_bond_atom_site_label_1
_geom_bond_atom_site_label_2
_geom_bond_distance
Si1 C10 1.8619(19)
Si1 C20 1.869(2)
Si1 C11 1.8843(19)
Si1 C1 1.890(2)
C1 C2 1.398(2)
C1 C6 1.405(2)
C2 C3 1.388(2)
C3 C4 1.400(2)
C4 C5 1.394(2)
C4 C7 1.440(3)
C5 C6 1.388(2)
C7 C8 1.189(2)
C11 C16 1.392(2)
C11 C12 1.396(2)
C12 C13 1.383(2)
C13 C14 1.395(2)
C14 C15 1.392(2)
C14 C17 1.440(2)
C15 C16 1.384(2)
C17 C18 1.185(2)

loop_
_geom_torsion_atom_site_label_1
_geom_torsion_atom_site_label_2
_geom_torsion_atom_site_label_3
_geom_torsion_atom_site_label_4
_geom_torsion
C10 Si1 C1 C2 163.41(13)
C20 Si1 C1 C2 38.82(16)
C11 Si1 C1 C2 -78.01(15)
C10 Si1 C1 C6 -20.34(15)
C20 Si1 C1 C6 -144.92(13)
C11 Si1 C1 C6 98.25(14)
C6 C1 C2 C3 -2.5(2)
Si1 C1 C2 C3 173.88(13)
C1 C2 C3 C4 0.1(2)
C2 C3 C4 C5 2.4(2)
C2 C3 C4 C7 -175.76(16)
C3 C4 C5 C6 -2.5(2)
C7 C4 C5 C6 175.69(15)
C4 C5 C6 C1 0.1(2)
C2 C1 C6 C5 2.4(2)
Si1 C1 C6 C5 -174.08(12)
C5 C4 C7 C8 -28(5)
C3 C4 C7 C8 150(5)
C10 Si1 C11 C16 163.49(13)
C20 Si1 C11 C16 -73.80(16)
C1 Si1 C11 C16 44.44(16)
C10 Si1 C11 C12 -20.13(17)
C20 Si1 C11 C12 102.58(15)
C1 Si1 C11 C12 -139.18(14)
C16 C11 C12 C13 0.7(3)
Si1 C11 C12 C13 -175.75(13)
C11 C12 C13 C14 -1.0(3)
C12 C13 C14 C15 0.6(3)
C12 C13 C14 C17 179.89(15)
C13 C14 C15 C16 0.0(3)
C17 C14 C15 C16 -179.29(15)
C14 C15 C16 C11 -0.2(3)
C12 C11 C16 C15 -0.1(2)
Si1 C11 C16 C15 176.46(13)
C15 C14 C17 C18 -30(5)
C13 C14 C17 C18 150(4)

loop_
_cod_related_entry_id
_cod_related_entry_database
_cod_related_entry_code
1 ChemSpider 26995169
